data_4075466
loop_
_publ_author_name
'Malyshev, Denis A.'
'Scott, Natalie M.'
'Marion, Nicolas'
'Stevens, Edwin D.'
'Ananikov, Valentine P.'
'Beletskaya, Irina P.'
'Nolan, Steven P.'

_publ_section_title
;
 Homogeneous Nickel Catalysts for the Selective Transfer of a Single
 Arylthio Group in the Catalytic Hydrothiolation of Alkynes
;
_journal_issue 19
_journal_name_full Organometallics
_journal_page_first 4462
_journal_paper_doi 10.1021/om060302v
_journal_volume 25
_journal_year 2006
_chemical_formula_sum 'C36.5 H40 N2 Ni O S'
_chemical_formula_weight 613.48
_chemical_name_systematic
; 
 ? 
;
_space_group_IT_number 14
_symmetry_cell_setting monoclinic
_symmetry_space_group_name_Hall '-P 2yn'
_symmetry_space_group_name_H-M 'P 1 21/n 1'
_atom_sites_solution_hydrogens geom
_atom_sites_solution_primary direct
_atom_sites_solution_secondary difmap
_audit_creation_method SHELXL-97
_cell_angle_alpha 90.00
_cell_angle_beta 103.7100(10)
_cell_angle_gamma 90.00
_cell_formula_units_Z 4
_cell_length_a 14.9652(5)
_cell_length_b 13.0364(4)
_cell_length_c 17.1893(6)
_cell_measurement_reflns_used 25165
_cell_measurement_temperature 298(2)
_cell_measurement_theta_max 26.400
_cell_measurement_theta_min 2.255
_cell_volume 3257.95(19)
_computing_cell_refinement 'Bruker SMART'
_computing_data_collection 'Bruker SMART'
_computing_data_reduction 'Bruker SAINT'
_computing_molecular_graphics 'Bruker SHELXTL'
_computing_publication_material 'Bruker SHELXTL'
_computing_structure_refinement 'SHELXL-97 (Sheldrick, 1997)'
_computing_structure_solution 'SHELXS-97 (Sheldrick, 1990)'
_diffrn_ambient_temperature 298(2)
_diffrn_measured_fraction_theta_full 1.000
_diffrn_measured_fraction_theta_max 1.000
_diffrn_measurement_device_type 'CCD area detector'
_diffrn_measurement_method 'phi and omega scans'
_diffrn_radiation_monochromator graphite
_diffrn_radiation_source 'fine-focus sealed tube'
_diffrn_radiation_type MoK\a
_diffrn_radiation_wavelength 0.71073
_diffrn_reflns_av_R_equivalents 0.0207
_diffrn_reflns_av_sigmaI/netI 0.0122
_diffrn_reflns_limit_h_max 16
_diffrn_reflns_limit_h_min -16
_diffrn_reflns_limit_k_max 14
_diffrn_reflns_limit_k_min -14
_diffrn_reflns_limit_l_max 18
_diffrn_reflns_limit_l_min -18
_diffrn_reflns_number 28073
_diffrn_reflns_theta_full 22.50
_diffrn_reflns_theta_max 22.50
_diffrn_reflns_theta_min 1.98
_exptl_absorpt_coefficient_mu 0.690
_exptl_absorpt_correction_T_max 1.000000
_exptl_absorpt_correction_T_min 0.809073
_exptl_absorpt_correction_type empirical
_exptl_crystal_colour Red
_exptl_crystal_density_diffrn 1.251
_exptl_crystal_density_meas 0
_exptl_crystal_density_method 'not measured'
_exptl_crystal_description Plate
_exptl_crystal_F_000 1300
_exptl_crystal_size_max 0.6
_exptl_crystal_size_mid 0.6
_exptl_crystal_size_min 0.3
_refine_diff_density_max 0.229
_refine_diff_density_min -0.221
_refine_diff_density_rms 0.036
_refine_ls_extinction_method none
_refine_ls_goodness_of_fit_ref 1.115
_refine_ls_hydrogen_treatment mixed
_refine_ls_matrix_type full
_refine_ls_number_parameters 474
_refine_ls_number_reflns 4259
_refine_ls_number_restraints 456
_refine_ls_restrained_S_all 1.098
_refine_ls_R_factor_all 0.0366
_refine_ls_R_factor_gt 0.0288
_refine_ls_shift/su_max 0.936
_refine_ls_shift/su_mean 0.018
_refine_ls_structure_factor_coef Fsqd
_refine_ls_weighting_details 'calc w=1/[\s^2^(Fo^2^)+(0.0364P)^2^+1.5313P] where P=(Fo^2^+2Fc^2^)/3'
_refine_ls_weighting_scheme calc
_refine_ls_wR_factor_gt 0.0733
_refine_ls_wR_factor_ref 0.0782
_reflns_number_gt 3743
_reflns_number_total 4259
_reflns_threshold_expression >2sigma(I)
_cod_data_source_file om060302vsi20060405_105755.cif
_cod_data_source_block nol319m
_cod_depositor_comments
;
The following automatic conversions were performed:

'_symmetry_cell_setting' value 'Monoclinic' changed to 'monoclinic'
according to /home/saulius/struct/CIF-dictionaries/cif_core.dic
dictionary named 'cif_core.dic' version 2.4.1 from
2010-06-29.

'_exptl_absorpt_correction_type' value 'Empirical'
changed to 'empirical' according to
/home/saulius/struct/CIF-dictionaries/cif_core.dic dictionary named
'cif_core.dic' version 2.4.1 from 2010-06-29.

Automatic conversion script
Id: cif_fix_values 1715 2011-07-08 13:25:40Z adriana 
;
_cod_original_sg_symbol_H-M P2(1)/n
_cod_original_formula_sum 'C36.50 H40 N2 Ni O S'
_cod_database_code 4075466

loop_
_symmetry_equiv_pos_as_xyz
'x, y, z'
'-x+1/2, y+1/2, -z+1/2'
'-x, -y, -z'
'x-1/2, -y-1/2, z-1/2'

loop_
_atom_site_label
_atom_site_type_symbol
_atom_site_fract_x
_atom_site_fract_y
_atom_site_fract_z
_atom_site_U_iso_or_equiv
_atom_site_adp_type
_atom_site_occupancy
_atom_site_symmetry_multiplicity
_atom_site_calc_flag
_atom_site_refinement_flags
Ni1 Ni 0.894739(18) 0.23346(2) 0.060851(15) 0.03945(11) Uani 1 1 d U
S1 S 0.76030(4) 0.23803(5) -0.02446(3) 0.04855(17) Uani 1 1 d U
O1 O 0.77562(15) -0.02844(14) -0.30204(11) 0.0762(6) Uani 1 1 d U
N1 N 0.83923(12) 0.29319(14) 0.20615(10) 0.0429(4) Uani 1 1 d U
C1 C 0.84104(14) 0.22211(16) 0.14870(12) 0.0377(5) Uani 1 1 d U
N2 N 0.78866(12) 0.14392(14) 0.16643(10) 0.0446(4) Uani 1 1 d U
C2 C 0.78591(19) 0.2601(2) 0.25692(16) 0.0604(7) Uani 1 1 d U
H2 H 0.7799(16) 0.2971(19) 0.2971(15) 0.056(7) Uiso 1 1 d .
C3 C 0.75495(19) 0.1682(2) 0.23263(15) 0.0605(7) Uani 1 1 d U
H3 H 0.7187(18) 0.121(2) 0.2492(15) 0.064(8) Uiso 1 1 d .
C4 C 0.89318(15) 0.38616(17) 0.21810(12) 0.0436(5) Uani 1 1 d U
C5 C 0.97428(16) 0.38649(19) 0.27839(13) 0.0504(6) Uani 1 1 d U
C6 C 1.02737(19) 0.4749(2) 0.28723(16) 0.0599(7) Uani 1 1 d U
H6 H 1.0821(18) 0.4740(18) 0.3270(15) 0.058(7) Uiso 1 1 d .
C7 C 1.00234(18) 0.5600(2) 0.23954(16) 0.0602(7) Uani 1 1 d U
C8 C 0.92075(19) 0.5563(2) 0.18122(16) 0.0565(6) Uani 1 1 d U
H8 H 0.9025(16) 0.6146(19) 0.1486(14) 0.057(7) Uiso 1 1 d .
C9 C 0.86394(16) 0.47068(18) 0.16942(13) 0.0474(5) Uani 1 1 d U
C10 C 0.77463(19) 0.4700(2) 0.10679(16) 0.0678(7) Uani 1 1 d U
H10A H 0.7783 0.4212 0.0658 0.102 Uiso 1 1 calc R
H10B H 0.7631 0.5371 0.0835 0.102 Uiso 1 1 calc R
H10C H 0.7254 0.4511 0.1311 0.102 Uiso 1 1 calc R
C11 C 1.0624(2) 0.6549(2) 0.2506(2) 0.0966(11) Uani 1 1 d U
H11A H 1.1049 0.6505 0.2167 0.145 Uiso 1 1 calc R
H11B H 1.0959 0.6598 0.3055 0.145 Uiso 1 1 calc R
H11C H 1.0245 0.7146 0.2365 0.145 Uiso 1 1 calc R
C12 C 1.0041(2) 0.2947(2) 0.33087(16) 0.0716(8) Uani 1 1 d U
H12A H 1.0639 0.3070 0.3649 0.107 Uiso 1 1 calc R
H12B H 1.0064 0.2356 0.2981 0.107 Uiso 1 1 calc R
H12C H 0.9609 0.2827 0.3632 0.107 Uiso 1 1 calc R
C13 C 0.77426(15) 0.04586(17) 0.12597(13) 0.0443(5) Uani 1 1 d U
C14 C 0.84690(16) -0.02388(18) 0.13844(14) 0.0495(6) Uani 1 1 d U
C15 C 0.8319(2) -0.1159(2) 0.09689(16) 0.0562(6) Uani 1 1 d U
H15 H 0.8803(17) -0.161(2) 0.1051(14) 0.059(7) Uiso 1 1 d .
C16 C 0.7493(2) -0.14050(19) 0.04581(16) 0.0604(7) Uani 1 1 d U
C17 C 0.6784(2) -0.0717(2) 0.03894(17) 0.0619(7) Uani 1 1 d U
H17 H 0.622(2) -0.088(2) 0.0069(16) 0.072(8) Uiso 1 1 d .
C18 C 0.68821(16) 0.02244(18) 0.07815(15) 0.0519(6) Uani 1 1 d U
C19 C 0.93748(19) -0.0034(2) 0.19619(18) 0.0764(8) Uani 1 1 d U
H19A H 0.9744 -0.0644 0.2026 0.115 Uiso 1 1 calc R
H19B H 0.9270 0.0166 0.2470 0.115 Uiso 1 1 calc R
H19C H 0.9689 0.0508 0.1758 0.115 Uiso 1 1 calc R
C20 C 0.7378(3) -0.2396(2) -0.0016(2) 0.0965(11) Uani 1 1 d U
H20A H 0.7967 -0.2714 0.0035 0.145 Uiso 1 1 calc R
H20B H 0.7111 -0.2251 -0.0570 0.145 Uiso 1 1 calc R
H20C H 0.6981 -0.2851 0.0186 0.145 Uiso 1 1 calc R
C21 C 0.60845(17) 0.0951(2) 0.06804(19) 0.0723(8) Uani 1 1 d U
H21A H 0.5790 0.0863 0.1115 0.108 Uiso 1 1 calc R
H21B H 0.5652 0.0812 0.0183 0.108 Uiso 1 1 calc R
H21C H 0.6302 0.1644 0.0679 0.108 Uiso 1 1 calc R
C22 C 1.01732(18) 0.1640(3) 0.04576(19) 0.0658(7) Uani 1 1 d U
H22 H 1.0255(19) 0.097(2) 0.0481(16) 0.075(9) Uiso 1 1 d .
C23 C 0.97902(19) 0.2248(3) -0.01971(17) 0.0698(8) Uani 1 1 d U
H23 H 0.956(2) 0.199(2) -0.0729(19) 0.087(9) Uiso 1 1 d .
C24 C 0.9844(2) 0.3288(3) 0.0061(2) 0.0774(9) Uani 1 1 d U
H24 H 0.966(2) 0.383(3) -0.024(2) 0.100(12) Uiso 1 1 d .
C25 C 1.01982(18) 0.3301(3) 0.0871(2) 0.0692(8) Uani 1 1 d U
H25 H 1.026(2) 0.390(2) 0.1209(18) 0.087(10) Uiso 1 1 d .
C26 C 1.03578(17) 0.2287(2) 0.11293(18) 0.0623(7) Uani 1 1 d U
H26 H 1.0591(19) 0.207(2) 0.1636(18) 0.076(9) Uiso 1 1 d .
C27 C 0.76858(15) 0.16056(17) -0.10765(13) 0.0441(5) Uani 1 1 d U
C28 C 0.74621(17) 0.20027(19) -0.18446(13) 0.0485(6) Uani 1 1 d U
H28 H 0.7307(16) 0.2700(19) -0.1922(14) 0.054(7) Uiso 1 1 d .
C29 C 0.74750(18) 0.14021(18) -0.25064(15) 0.0529(6) Uani 1 1 d U
H29 H 0.7382(14) 0.1677(17) -0.3024(14) 0.045(6) Uiso 1 1 d .
C30 C 0.77246(17) 0.03833(18) -0.24033(14) 0.0540(6) Uani 1 1 d U
C31 C 0.79531(19) -0.0022(2) -0.16428(16) 0.0577(7) Uani 1 1 d U
H31 H 0.8070(17) -0.068(2) -0.1608(15) 0.062(8) Uiso 1 1 d .
C32 C 0.79362(18) 0.05703(19) -0.09912(15) 0.0545(6) Uani 1 1 d U
H32 H 0.8092(17) 0.0271(19) -0.0486(16) 0.065(7) Uiso 1 1 d .
C33 C 0.7376(3) 0.0041(3) -0.38060(17) 0.0990(12) Uani 1 1 d U
H33A H 0.6746 0.0233 -0.3857 0.148 Uiso 1 1 calc R
H33B H 0.7407 -0.0508 -0.4171 0.148 Uiso 1 1 calc R
H33C H 0.7715 0.0620 -0.3928 0.148 Uiso 1 1 calc R
C34 C 0.5091(5) 0.4459(5) 0.0391(6) 0.139(4) Uani 0.50 1 d PDU
C35 C 0.5448(5) 0.4363(6) -0.0260(7) 0.157(5) Uani 0.50 1 d PDU
H35 H 0.5743 0.3759 -0.0343 0.188 Uiso 0.50 1 calc PR
C36 C 0.5374(6) 0.5146(8) -0.0789(6) 0.160(5) Uani 0.50 1 d PDU
H36 H 0.5620 0.5080 -0.1235 0.192 Uiso 0.50 1 calc PR
C37 C 0.4946(7) 0.6021(7) -0.0668(7) 0.143(4) Uani 0.50 1 d PDU
H37 H 0.4897 0.6558 -0.1032 0.171 Uiso 0.50 1 calc PR
C38 C 0.4589(6) 0.6121(6) -0.0022(8) 0.117(3) Uani 0.50 1 d PDU
H38 H 0.4295 0.6726 0.0059 0.140 Uiso 0.50 1 calc PR
C39 C 0.4660(5) 0.5339(6) 0.0511(7) 0.124(4) Uani 0.50 1 d PDU
H39 H 0.4415 0.5407 0.0957 0.149 Uiso 0.50 1 calc PR
C40 C 0.5180(7) 0.3575(9) 0.0974(8) 0.216(7) Uani 0.50 1 d PDU
H40A H 0.5172 0.2939 0.0690 0.324 Uiso 0.50 1 calc PR
H40B H 0.4676 0.3590 0.1230 0.324 Uiso 0.50 1 calc PR
H40C H 0.5750 0.3635 0.1371 0.324 Uiso 0.50 1 calc PR

loop_
_atom_site_aniso_label
_atom_site_aniso_U_11
_atom_site_aniso_U_22
_atom_site_aniso_U_33
_atom_site_aniso_U_23
_atom_site_aniso_U_13
_atom_site_aniso_U_12
Ni1 0.03804(18) 0.0484(2) 0.03430(17) -0.00199(12) 0.01330(12) -0.00114(12)
S1 0.0470(3) 0.0584(4) 0.0389(3) -0.0025(3) 0.0074(3) 0.0070(3)
O1 0.1103(16) 0.0567(11) 0.0591(11) -0.0126(9) 0.0149(11) 0.0169(10)
N1 0.0462(10) 0.0496(11) 0.0363(10) -0.0039(8) 0.0165(8) -0.0026(8)
C1 0.0354(11) 0.0433(12) 0.0339(11) 0.0017(9) 0.0069(9) -0.0004(9)
N2 0.0464(11) 0.0485(11) 0.0426(10) -0.0004(8) 0.0183(9) -0.0042(9)
C2 0.0704(17) 0.0715(18) 0.0494(15) -0.0111(14) 0.0343(14) -0.0073(14)
C3 0.0668(17) 0.0686(18) 0.0566(16) 0.0005(13) 0.0357(14) -0.0132(14)
C4 0.0479(13) 0.0469(13) 0.0392(12) -0.0079(10) 0.0168(10) -0.0030(10)
C5 0.0499(13) 0.0594(15) 0.0419(13) -0.0054(11) 0.0110(11) 0.0002(11)
C6 0.0524(16) 0.0712(18) 0.0547(16) -0.0140(13) 0.0102(13) -0.0066(13)
C7 0.0607(16) 0.0576(16) 0.0675(16) -0.0175(13) 0.0256(13) -0.0091(12)
C8 0.0703(17) 0.0448(15) 0.0606(16) -0.0034(13) 0.0276(13) 0.0048(13)
C9 0.0527(13) 0.0476(14) 0.0447(13) -0.0087(11) 0.0172(11) 0.0056(11)
C10 0.0740(18) 0.0589(17) 0.0621(16) -0.0027(13) -0.0008(14) 0.0122(14)
C11 0.094(2) 0.072(2) 0.126(3) -0.017(2) 0.030(2) -0.0284(18)
C12 0.0690(18) 0.0813(19) 0.0569(16) 0.0075(14) -0.0004(14) -0.0013(15)
C13 0.0474(13) 0.0443(13) 0.0448(12) 0.0042(10) 0.0179(10) -0.0071(10)
C14 0.0500(13) 0.0506(14) 0.0501(13) 0.0118(11) 0.0164(11) -0.0004(11)
C15 0.0657(17) 0.0462(15) 0.0634(16) 0.0127(12) 0.0284(13) 0.0069(13)
C16 0.0808(18) 0.0441(14) 0.0613(16) 0.0021(12) 0.0268(14) -0.0089(13)
C17 0.0603(17) 0.0578(16) 0.0653(17) -0.0006(13) 0.0101(14) -0.0179(13)
C18 0.0472(13) 0.0500(14) 0.0605(15) 0.0057(12) 0.0168(11) -0.0072(11)
C19 0.0644(17) 0.075(2) 0.081(2) 0.0167(16) -0.0001(15) 0.0061(15)
C20 0.129(3) 0.0555(18) 0.103(3) -0.0166(17) 0.024(2) -0.0102(18)
C21 0.0458(15) 0.0714(18) 0.100(2) 0.0039(16) 0.0170(14) -0.0016(13)
C22 0.0471(15) 0.074(2) 0.082(2) -0.0146(15) 0.0249(14) 0.0088(14)
C23 0.0486(15) 0.119(2) 0.0492(16) -0.0143(16) 0.0260(13) -0.0072(15)
C24 0.0618(18) 0.088(2) 0.094(2) 0.0259(19) 0.0424(16) -0.0019(16)
C25 0.0511(15) 0.0784(19) 0.088(2) -0.0233(17) 0.0356(14) -0.0194(14)
C26 0.0368(13) 0.089(2) 0.0602(17) -0.0054(15) 0.0090(12) -0.0026(13)
C27 0.0415(12) 0.0474(13) 0.0417(12) 0.0011(10) 0.0062(10) 0.0000(10)
C28 0.0587(15) 0.0400(14) 0.0444(13) 0.0031(11) 0.0076(11) 0.0014(11)
C29 0.0697(16) 0.0455(14) 0.0420(13) 0.0029(11) 0.0104(12) 0.0018(12)
C30 0.0625(15) 0.0477(14) 0.0508(14) -0.0061(11) 0.0114(12) 0.0045(12)
C31 0.0701(17) 0.0392(15) 0.0603(16) 0.0035(12) 0.0084(13) 0.0093(12)
C32 0.0618(15) 0.0521(15) 0.0464(14) 0.0106(12) 0.0065(12) 0.0078(12)
C33 0.152(3) 0.086(2) 0.0523(17) -0.0178(16) 0.0115(19) 0.030(2)
C34 0.113(6) 0.087(6) 0.181(10) -0.054(6) -0.036(6) 0.025(5)
C35 0.100(7) 0.150(10) 0.179(11) -0.098(8) -0.049(6) 0.057(7)
C36 0.096(6) 0.216(12) 0.143(9) -0.083(8) -0.019(6) 0.040(7)
C37 0.102(7) 0.161(10) 0.140(8) -0.033(9) -0.022(5) 0.017(6)
C38 0.093(6) 0.095(6) 0.143(8) -0.046(6) -0.011(5) 0.026(5)
C39 0.103(7) 0.083(5) 0.166(9) -0.035(6) -0.007(6) 0.023(5)
C40 0.196(12) 0.116(8) 0.270(14) 0.012(9) -0.075(10) 0.022(8)

loop_
_atom_type_symbol
_atom_type_description
_atom_type_scat_dispersion_real
_atom_type_scat_dispersion_imag
_atom_type_scat_source
C C 0.0033 0.0016 'International Tables Vol C Tables 4.2.6.8 and 6.1.1.4'
H H 0.0000 0.0000 'International Tables Vol C Tables 4.2.6.8 and 6.1.1.4'
N N 0.0061 0.0033 'International Tables Vol C Tables 4.2.6.8 and 6.1.1.4'
O O 0.0106 0.0060 'International Tables Vol C Tables 4.2.6.8 and 6.1.1.4'
S S 0.1246 0.1234 'International Tables Vol C Tables 4.2.6.8 and 6.1.1.4'
Ni Ni 0.3393 1.1124 'International Tables Vol C Tables 4.2.6.8 and 6.1.1.4'

loop_
_geom_angle_atom_site_label_1
_geom_angle_atom_site_label_2
_geom_angle_atom_site_label_3
_geom_angle
C1 Ni1 C23 166.30(11)
C1 Ni1 C26 103.57(10)
C23 Ni1 C26 64.81(12)
C1 Ni1 C22 127.86(11)
C23 Ni1 C22 38.47(12)
C26 Ni1 C22 38.99(11)
C1 Ni1 S1 92.31(6)
C23 Ni1 S1 99.26(8)
C26 Ni1 S1 164.06(9)
C22 Ni1 S1 127.92(8)
C1 Ni1 C24 144.14(12)
C23 Ni1 C24 38.70(12)
C26 Ni1 C24 62.81(13)
C22 Ni1 C24 63.54(13)
S1 Ni1 C24 104.76(10)
C1 Ni1 C25 112.56(10)
C23 Ni1 C25 63.31(12)
C26 Ni1 C25 37.76(12)
C22 Ni1 C25 63.42(12)
S1 Ni1 C25 135.98(10)
C24 Ni1 C25 36.14(12)
C27 S1 Ni1 107.14(7)
C30 O1 C33 118.0(2)
C1 N1 C2 111.1(2)
C1 N1 C4 124.67(17)
C2 N1 C4 123.97(19)
N1 C1 N2 103.63(17)
N1 C1 Ni1 128.09(16)
N2 C1 Ni1 128.11(15)
C1 N2 C3 110.7(2)
C1 N2 C13 125.52(17)
C3 N2 C13 123.71(19)
C3 C2 N1 107.2(2)
C2 C3 N2 107.4(2)
C9 C4 C5 122.6(2)
C9 C4 N1 119.61(19)
C5 C4 N1 117.8(2)
C6 C5 C4 117.3(2)
C6 C5 C12 121.0(2)
C4 C5 C12 121.7(2)
C5 C6 C7 122.4(2)
C8 C7 C6 118.2(2)
C8 C7 C11 120.9(3)
C6 C7 C11 120.9(3)
C7 C8 C9 122.5(3)
C4 C9 C8 117.1(2)
C4 C9 C10 121.7(2)
C8 C9 C10 121.2(2)
C18 C13 C14 121.9(2)
C18 C13 N2 119.4(2)
C14 C13 N2 118.7(2)
C15 C14 C13 117.4(2)
C15 C14 C19 120.3(2)
C13 C14 C19 122.3(2)
C16 C15 C14 122.8(2)
C15 C16 C17 117.6(2)
C15 C16 C20 120.9(3)
C17 C16 C20 121.5(3)
C16 C17 C18 122.9(3)
C13 C18 C17 117.2(2)
C13 C18 C21 122.0(2)
C17 C18 C21 120.7(2)
C23 C22 C26 106.7(3)
C23 C22 Ni1 69.57(16)
C26 C22 Ni1 69.46(15)
C22 C23 C24 108.1(3)
C22 C23 Ni1 71.96(15)
C24 C23 Ni1 74.94(16)
C25 C24 C23 108.0(3)
C25 C24 Ni1 72.49(17)
C23 C24 Ni1 66.36(15)
C24 C25 C26 107.9(3)
C24 C25 Ni1 71.37(17)
C26 C25 Ni1 66.32(15)
C25 C26 C22 108.8(3)
C25 C26 Ni1 75.91(16)
C22 C26 Ni1 71.55(15)
C28 C27 C32 117.3(2)
C28 C27 S1 120.50(18)
C32 C27 S1 122.11(18)
C27 C28 C29 121.7(2)
C30 C29 C28 119.7(2)
C31 C30 C29 119.4(2)
C31 C30 O1 116.2(2)
C29 C30 O1 124.4(2)
C32 C31 C30 120.8(2)
C31 C32 C27 121.1(2)
C39 C34 C35 119.9(4)
C39 C34 C40 121.0(7)
C35 C34 C40 119.1(7)
C36 C35 C34 120.0(4)
C37 C36 C35 120.0(4)
C36 C37 C38 120.3(4)
C37 C38 C39 120.0(4)
C34 C39 C38 119.8(4)

loop_
_geom_bond_atom_site_label_1
_geom_bond_atom_site_label_2
_geom_bond_distance
Ni1 C1 1.877(2)
Ni1 C23 2.086(3)
Ni1 C26 2.089(3)
Ni1 C22 2.116(3)
Ni1 S1 2.1916(6)
Ni1 C24 2.198(3)
Ni1 C25 2.213(3)
S1 C27 1.779(2)
O1 C30 1.382(3)
O1 C33 1.401(3)
N1 C1 1.359(3)
N1 C2 1.384(3)
N1 C4 1.444(3)
C1 N2 1.364(3)
N2 C3 1.386(3)
N2 C13 1.447(3)
C2 C3 1.316(4)
C4 C9 1.390(3)
C4 C5 1.397(3)
C5 C6 1.388(4)
C5 C12 1.502(4)
C6 C7 1.377(4)
C7 C8 1.385(4)
C7 C11 1.515(4)
C8 C9 1.389(3)
C9 C10 1.504(3)
C13 C18 1.388(3)
C13 C14 1.394(3)
C14 C15 1.387(4)
C14 C19 1.502(4)
C15 C16 1.374(4)
C16 C17 1.373(4)
C16 C20 1.515(4)
C17 C18 1.391(4)
C18 C21 1.502(3)
C22 C23 1.385(4)
C22 C26 1.404(4)
C23 C24 1.423(5)
C24 C25 1.368(4)
C25 C26 1.397(4)
C27 C28 1.384(3)
C27 C32 1.399(3)
C28 C29 1.385(3)
C29 C30 1.380(3)
C30 C31 1.376(3)
C31 C32 1.366(4)
C34 C39 1.356(6)
C34 C35 1.354(6)
C34 C40 1.512(16)
C35 C36 1.354(7)
C36 C37 1.349(6)
C37 C38 1.348(6)
C38 C39 1.357(6)

loop_
_geom_torsion_atom_site_label_1
_geom_torsion_atom_site_label_2
_geom_torsion_atom_site_label_3
_geom_torsion_atom_site_label_4
_geom_torsion
C1 Ni1 S1 C27 -138.47(10)
C23 Ni1 S1 C27 34.17(13)
C26 Ni1 S1 C27 36.3(3)
C22 Ni1 S1 C27 5.64(15)
C24 Ni1 S1 C27 73.38(13)
C25 Ni1 S1 C27 95.07(14)
C2 N1 C1 N2 -1.0(2)
C4 N1 C1 N2 173.02(19)
C2 N1 C1 Ni1 174.52(18)
C4 N1 C1 Ni1 -11.5(3)
C23 Ni1 C1 N1 102.2(5)
C26 Ni1 C1 N1 71.4(2)
C22 Ni1 C1 N1 105.8(2)
S1 Ni1 C1 N1 -110.05(18)
C24 Ni1 C1 N1 9.4(3)
C25 Ni1 C1 N1 32.7(2)
C23 Ni1 C1 N2 -83.3(5)
C26 Ni1 C1 N2 -114.2(2)
C22 Ni1 C1 N2 -79.8(2)
S1 Ni1 C1 N2 64.37(19)
C24 Ni1 C1 N2 -176.2(2)
C25 Ni1 C1 N2 -152.87(19)
N1 C1 N2 C3 0.8(2)
Ni1 C1 N2 C3 -174.63(18)
N1 C1 N2 C13 -175.36(19)
Ni1 C1 N2 C13 9.2(3)
C1 N1 C2 C3 0.7(3)
C4 N1 C2 C3 -173.3(2)
N1 C2 C3 N2 -0.2(3)
C1 N2 C3 C2 -0.4(3)
C13 N2 C3 C2 175.9(2)
C1 N1 C4 C9 80.3(3)
C2 N1 C4 C9 -106.5(3)
C1 N1 C4 C5 -98.9(2)
C2 N1 C4 C5 74.3(3)
C9 C4 C5 C6 -1.6(3)
N1 C4 C5 C6 177.5(2)
C9 C4 C5 C12 179.3(2)
N1 C4 C5 C12 -1.5(3)
C4 C5 C6 C7 0.3(4)
C12 C5 C6 C7 179.4(2)
C5 C6 C7 C8 0.4(4)
C5 C6 C7 C11 -179.6(3)
C6 C7 C8 C9 0.0(4)
C11 C7 C8 C9 -179.9(2)
C5 C4 C9 C8 2.1(3)
N1 C4 C9 C8 -177.10(19)
C5 C4 C9 C10 -177.8(2)
N1 C4 C9 C10 3.1(3)
C7 C8 C9 C4 -1.2(3)
C7 C8 C9 C10 178.6(2)
C1 N2 C13 C18 -110.5(2)
C3 N2 C13 C18 73.7(3)
C1 N2 C13 C14 71.6(3)
C3 N2 C13 C14 -104.2(3)
C18 C13 C14 C15 4.1(3)
N2 C13 C14 C15 -178.01(19)
C18 C13 C14 C19 -174.0(2)
N2 C13 C14 C19 3.9(3)
C13 C14 C15 C16 -0.8(4)
C19 C14 C15 C16 177.3(2)
C14 C15 C16 C17 -2.7(4)
C14 C15 C16 C20 176.8(3)
C15 C16 C17 C18 3.2(4)
C20 C16 C17 C18 -176.3(3)
C14 C13 C18 C17 -3.7(3)
N2 C13 C18 C17 178.5(2)
C14 C13 C18 C21 176.7(2)
N2 C13 C18 C21 -1.1(3)
C16 C17 C18 C13 -0.1(4)
C16 C17 C18 C21 179.5(2)
C1 Ni1 C22 C23 -178.64(17)
C26 Ni1 C22 C23 -117.9(3)
S1 Ni1 C22 C23 49.3(2)
C24 Ni1 C22 C23 -39.19(19)
C25 Ni1 C22 C23 -79.8(2)
C1 Ni1 C22 C26 -60.8(2)
C23 Ni1 C22 C26 117.9(3)
S1 Ni1 C22 C26 167.12(16)
C24 Ni1 C22 C26 78.7(2)
C25 Ni1 C22 C26 38.10(19)
C26 C22 C23 C24 7.0(3)
Ni1 C22 C23 C24 66.82(19)
C26 C22 C23 Ni1 -59.82(18)
C1 Ni1 C23 C22 4.5(6)
C26 Ni1 C23 C22 37.93(19)
S1 Ni1 C23 C22 -142.73(17)
C24 Ni1 C23 C22 115.2(3)
C25 Ni1 C23 C22 80.1(2)
C1 Ni1 C23 C24 -110.7(5)
C26 Ni1 C23 C24 -77.3(2)
C22 Ni1 C23 C24 -115.2(3)
S1 Ni1 C23 C24 102.09(18)
C25 Ni1 C23 C24 -35.10(19)
C22 C23 C24 C25 -4.0(3)
Ni1 C23 C24 C25 60.8(2)
C22 C23 C24 Ni1 -64.84(19)
C1 Ni1 C24 C25 38.4(3)
C23 Ni1 C24 C25 -119.4(3)
C26 Ni1 C24 C25 -36.53(19)
C22 Ni1 C24 C25 -80.4(2)
S1 Ni1 C24 C25 154.18(18)
C1 Ni1 C24 C23 157.77(18)
C26 Ni1 C24 C23 82.9(2)
C22 Ni1 C24 C23 38.96(18)
S1 Ni1 C24 C23 -86.40(18)
C25 Ni1 C24 C23 119.4(3)
C23 C24 C25 C26 -0.7(3)
Ni1 C24 C25 C26 56.33(18)
C23 C24 C25 Ni1 -57.02(19)
C1 Ni1 C25 C24 -156.82(19)
C23 Ni1 C25 C24 37.6(2)
C26 Ni1 C25 C24 120.2(3)
C22 Ni1 C25 C24 80.8(2)
S1 Ni1 C25 C24 -37.3(2)
C1 Ni1 C25 C26 83.02(18)
C23 Ni1 C25 C26 -82.6(2)
C22 Ni1 C25 C26 -39.34(18)
S1 Ni1 C25 C26 -157.46(14)
C24 Ni1 C25 C26 -120.2(3)
C24 C25 C26 C22 5.1(3)
Ni1 C25 C26 C22 64.53(18)
C24 C25 C26 Ni1 -59.4(2)
C23 C22 C26 C25 -7.5(3)
Ni1 C22 C26 C25 -67.39(19)
C23 C22 C26 Ni1 59.89(18)
C1 Ni1 C26 C25 -109.44(18)
C23 Ni1 C26 C25 78.3(2)
C22 Ni1 C26 C25 115.7(3)
S1 Ni1 C26 C25 75.9(4)
C24 Ni1 C26 C25 34.98(18)
C1 Ni1 C26 C22 134.86(19)
C23 Ni1 C26 C22 -37.4(2)
S1 Ni1 C26 C22 -39.8(4)
C24 Ni1 C26 C22 -80.7(2)
C25 Ni1 C26 C22 -115.7(3)
Ni1 S1 C27 C28 -125.26(18)
Ni1 S1 C27 C32 57.6(2)
C32 C27 C28 C29 0.6(4)
S1 C27 C28 C29 -176.63(19)
C27 C28 C29 C30 -0.6(4)
C28 C29 C30 C31 0.3(4)
C28 C29 C30 O1 179.6(2)
C33 O1 C30 C31 168.9(3)
C33 O1 C30 C29 -10.4(4)
C29 C30 C31 C32 0.0(4)
O1 C30 C31 C32 -179.4(2)
C30 C31 C32 C27 0.1(4)
C28 C27 C32 C31 -0.3(4)
S1 C27 C32 C31 176.9(2)
C39 C34 C35 C36 0.00(5)
C40 C34 C35 C36 180.00(3)
C34 C35 C36 C37 0.00(5)
C35 C36 C37 C38 0.00(5)
C36 C37 C38 C39 0.00(5)
C35 C34 C39 C38 0.00(5)
C40 C34 C39 C38 180.00(3)
C37 C38 C39 C34 0.00(5)
